data_7021293
loop_
_publ_author_name
'Vasudevan, Kalyan V.'
'Smythe, Nathan C.'
'Scott, Brian L.'
'Gordon, John C.'

_publ_section_title
;
 Metallopolymer formation using the
 (1R,2R)-N,N'-bis(pyridylmethylene)cyclohexane-1,2-diamine (BPID) ligand
 class.
;
_journal_issue 14
_journal_name_full 'Dalton transactions (Cambridge, England : 2003)'
_journal_page_first 4768
_journal_page_last 4771
_journal_paper_doi 10.1039/c3dt50327e
_journal_volume 42
_journal_year 2013
_chemical_formula_sum 'C30 H44 K2 N4 O3'
_chemical_formula_weight 586.89
_chemical_name_systematic
;
?
;
_space_group_IT_number 14
_symmetry_cell_setting monoclinic
_symmetry_space_group_name_Hall '-P 2yn'
_symmetry_space_group_name_H-M 'P 1 21/n 1'
_atom_sites_solution_hydrogens geom
_atom_sites_solution_primary direct
_atom_sites_solution_secondary difmap
_audit_creation_method SHELXL-97
_cell_angle_alpha 90.00
_cell_angle_beta 108.545(2)
_cell_angle_gamma 90.00
_cell_formula_units_Z 4
_cell_length_a 16.101(3)
_cell_length_b 10.5899(17)
_cell_length_c 19.115(3)
_cell_measurement_temperature 120(1)
_cell_volume 3090.0(9)
_computing_cell_refinement 'SAINT+, v. 7.66a (Bruker AXS, 2009)'
_computing_data_collection 'APEX II, v. 7.0 (Bruker AXS, 2009)'
_computing_data_reduction 'SAINT+, v. 7.66a (Bruker AXS, 2009)'
_computing_molecular_graphics 'SHELXTL, v. 6.14, (Bruker AXS, 2000)'
_computing_publication_material 'SHELXTL, v. 6.14, (Bruker AXS, 2000)'
_computing_structure_refinement 'SHELXL-97 (Sheldrick, 1997)'
_computing_structure_solution 'SHELXS-97 (Sheldrick, 1990)'
_diffrn_ambient_temperature 120(1)
_diffrn_measured_fraction_theta_full 1.000
_diffrn_measured_fraction_theta_max 0.995
_diffrn_measurement_device_type 'Bruker D8 with APEXII CCD'
_diffrn_measurement_method '\w scans'
_diffrn_radiation_monochromator graphite
_diffrn_radiation_source 'fine-focus sealed tube'
_diffrn_radiation_type MoK\a
_diffrn_radiation_wavelength 0.71073
_diffrn_reflns_av_R_equivalents 0.0953
_diffrn_reflns_av_sigmaI/netI 0.0777
_diffrn_reflns_limit_h_max 19
_diffrn_reflns_limit_h_min -19
_diffrn_reflns_limit_k_max 12
_diffrn_reflns_limit_k_min -12
_diffrn_reflns_limit_l_max 23
_diffrn_reflns_limit_l_min -23
_diffrn_reflns_number 30080
_diffrn_reflns_theta_full 25.00
_diffrn_reflns_theta_max 25.74
_diffrn_reflns_theta_min 2.00
_diffrn_standards_decay_% 0
_diffrn_standards_interval_count 0
_diffrn_standards_interval_time 0
_diffrn_standards_number 0
_exptl_absorpt_coefficient_mu 0.343
_exptl_absorpt_correction_T_max 0.9898
_exptl_absorpt_correction_T_min 0.9665
_exptl_absorpt_correction_type multi-scan
_exptl_absorpt_process_details 'SADABS v. 1 (Sheldrick, 2008)'
_exptl_crystal_colour 'metallic purple'
_exptl_crystal_density_diffrn 1.262
_exptl_crystal_density_method 'not measured'
_exptl_crystal_description plate
_exptl_crystal_F_000 1256
_exptl_crystal_size_max 0.10
_exptl_crystal_size_mid 0.08
_exptl_crystal_size_min 0.03
_refine_diff_density_max 0.509
_refine_diff_density_min -0.663
_refine_diff_density_rms 0.069
_refine_ls_extinction_method none
_refine_ls_goodness_of_fit_ref 1.108
_refine_ls_hydrogen_treatment constr
_refine_ls_matrix_type full
_refine_ls_number_parameters 352
_refine_ls_number_reflns 5881
_refine_ls_number_restraints 0
_refine_ls_restrained_S_all 1.108
_refine_ls_R_factor_all 0.1057
_refine_ls_R_factor_gt 0.0550
_refine_ls_shift/su_max 0.001
_refine_ls_shift/su_mean 0.000
_refine_ls_structure_factor_coef Fsqd
_refine_ls_weighting_details 'calc w=1/[\s^2^(Fo^2^)+(0.0657P)^2^+0.0000P] where P=(Fo^2^+2Fc^2^)/3'
_refine_ls_weighting_scheme calc
_refine_ls_wR_factor_gt 0.1286
_refine_ls_wR_factor_ref 0.1506
_reflns_number_gt 3679
_reflns_number_total 5881
_reflns_threshold_expression >2sigma(I)
_cod_data_source_file c3dt50327e.txt
_cod_data_source_block apx1467
_cod_original_sg_symbol_H-M 'P 21/n'
_cod_database_code 7021293

loop_
_symmetry_equiv_pos_as_xyz
'x, y, z'
'-x+1/2, y+1/2, -z+1/2'
'-x, -y, -z'
'x-1/2, -y-1/2, z-1/2'

loop_
_atom_site_label
_atom_site_type_symbol
_atom_site_fract_x
_atom_site_fract_y
_atom_site_fract_z
_atom_site_U_iso_or_equiv
_atom_site_adp_type
_atom_site_occupancy
_atom_site_symmetry_multiplicity
_atom_site_calc_flag
_atom_site_refinement_flags
K1 K 0.43810(5) 1.02638(7) 0.21203(4) 0.0262(2) Uani 1 1 d .
K2 K 0.52390(5) 0.77140(7) 0.37649(4) 0.0272(2) Uani 1 1 d .
N1 N 0.56982(18) 1.2040(3) 0.52750(15) 0.0267(7) Uani 1 1 d .
N2 N 0.59833(17) 0.9423(2) 0.30995(14) 0.0205(6) Uani 1 1 d .
N3 N 0.48310(17) 0.7705(2) 0.22215(14) 0.0201(6) Uani 1 1 d .
N4 N 0.18241(18) 0.6019(3) 0.21998(15) 0.0272(7) Uani 1 1 d .
O1 O 0.48493(16) 1.1787(3) 0.11836(14) 0.0406(7) Uani 1 1 d .
O2 O 0.30008(16) 1.0094(2) 0.08734(13) 0.0394(7) Uani 1 1 d .
O3 O 0.56890(16) 0.5328(2) 0.37454(14) 0.0368(6) Uani 1 1 d .
C1 C 0.5367(2) 1.0844(3) 0.41441(18) 0.0214(7) Uani 1 1 d .
H1 H 0.4931 1.0481 0.3753 0.026 Uiso 1 1 calc R
C2 C 0.5142(2) 1.1453(3) 0.46840(18) 0.0232(8) Uani 1 1 d .
H2 H 0.4551 1.1467 0.4642 0.028 Uiso 1 1 calc R
C3 C 0.6549(2) 1.1993(3) 0.52900(18) 0.0264(8) Uani 1 1 d .
H3 H 0.6962 1.2401 0.5678 0.032 Uiso 1 1 calc R
C4 C 0.6844(2) 1.1396(3) 0.47840(18) 0.0237(8) Uani 1 1 d .
H4 H 0.7440 1.1409 0.4841 0.028 Uiso 1 1 calc R
C5 C 0.6255(2) 1.0750(3) 0.41658(17) 0.0200(7) Uani 1 1 d .
C6 C 0.6552(2) 1.0085(3) 0.36586(18) 0.0227(8) Uani 1 1 d .
H6A H 0.6847 1.0687 0.3436 0.027 Uiso 1 1 calc R
H6B H 0.6995 0.9495 0.3938 0.027 Uiso 1 1 calc R
C7 C 0.6240(2) 0.8691(3) 0.26426(18) 0.0212(7) Uani 1 1 d .
C8 C 0.7192(2) 0.8586(3) 0.2700(2) 0.0301(9) Uani 1 1 d .
H8A H 0.7530 0.8409 0.3209 0.036 Uiso 1 1 calc R
H8B H 0.7387 0.9394 0.2570 0.036 Uiso 1 1 calc R
C9 C 0.7385(2) 0.7571(3) 0.2211(2) 0.0333(9) Uani 1 1 d .
H9A H 0.7970 0.7687 0.2180 0.040 Uiso 1 1 calc R
H9B H 0.7355 0.6744 0.2419 0.040 Uiso 1 1 calc R
C10 C 0.6720(2) 0.7663(4) 0.1453(2) 0.0351(9) Uani 1 1 d .
H10A H 0.6884 0.7104 0.1117 0.042 Uiso 1 1 calc R
H10B H 0.6703 0.8519 0.1269 0.042 Uiso 1 1 calc R
C11 C 0.5821(2) 0.7295(3) 0.14902(19) 0.0295(8) Uani 1 1 d .
H11A H 0.5381 0.7533 0.1031 0.035 Uiso 1 1 calc R
H11B H 0.5798 0.6385 0.1537 0.035 Uiso 1 1 calc R
C12 C 0.5599(2) 0.7902(3) 0.21233(18) 0.0213(7) Uani 1 1 d .
C13 C 0.4216(2) 0.6918(3) 0.17804(18) 0.0240(8) Uani 1 1 d .
H13A H 0.4502 0.6114 0.1774 0.029 Uiso 1 1 calc R
H13B H 0.4061 0.7256 0.1284 0.029 Uiso 1 1 calc R
C14 C 0.3428(2) 0.6657(3) 0.19179(17) 0.0209(7) Uani 1 1 d .
C15 C 0.2830(2) 0.5726(3) 0.15075(19) 0.0255(8) Uani 1 1 d .
H15 H 0.2954 0.5296 0.1128 0.031 Uiso 1 1 calc R
C16 C 0.2081(2) 0.5457(3) 0.16637(19) 0.0267(8) Uani 1 1 d .
H16 H 0.1715 0.4839 0.1380 0.032 Uiso 1 1 calc R
C17 C 0.2375(2) 0.6918(3) 0.25738(18) 0.0248(8) Uani 1 1 d .
H17 H 0.2218 0.7351 0.2936 0.030 Uiso 1 1 calc R
C18 C 0.3147(2) 0.7253(3) 0.24701(18) 0.0229(8) Uani 1 1 d .
H18 H 0.3492 0.7879 0.2764 0.028 Uiso 1 1 calc R
C19 C 0.5582(3) 1.1998(4) 0.0969(3) 0.0637(14) Uani 1 1 d .
H19A H 0.5564 1.1464 0.0551 0.076 Uiso 1 1 calc R
H19B H 0.6110 1.1800 0.1371 0.076 Uiso 1 1 calc R
C20 C 0.5583(3) 1.3355(4) 0.0761(3) 0.0580(13) Uani 1 1 d .
H20A H 0.5805 1.3458 0.0348 0.070 Uiso 1 1 calc R
H20B H 0.5940 1.3852 0.1173 0.070 Uiso 1 1 calc R
C21 C 0.4641(2) 1.3737(4) 0.0552(2) 0.0385(10) Uani 1 1 d .
H21A H 0.4571 1.4477 0.0827 0.046 Uiso 1 1 calc R
H21B H 0.4407 1.3920 0.0029 0.046 Uiso 1 1 calc R
C22 C 0.4191(3) 1.2620(5) 0.0747(3) 0.0675(16) Uani 1 1 d .
H22A H 0.3810 1.2888 0.1023 0.081 Uiso 1 1 calc R
H22B H 0.3839 1.2195 0.0303 0.081 Uiso 1 1 calc R
C23 C 0.2199(3) 0.9680(4) 0.0950(2) 0.0454(11) Uani 1 1 d .
H23A H 0.1770 1.0355 0.0816 0.055 Uiso 1 1 calc R
H23B H 0.2284 0.9447 0.1459 0.055 Uiso 1 1 calc R
C24 C 0.1878(2) 0.8560(4) 0.0454(2) 0.0414(10) Uani 1 1 d .
H24A H 0.1290 0.8703 0.0123 0.050 Uiso 1 1 calc R
H24B H 0.1880 0.7803 0.0741 0.050 Uiso 1 1 calc R
C25 C 0.2523(3) 0.8446(4) 0.0031(3) 0.0555(12) Uani 1 1 d .
H25A H 0.2224 0.8304 -0.0490 0.067 Uiso 1 1 calc R
H25B H 0.2935 0.7765 0.0222 0.067 Uiso 1 1 calc R
C26 C 0.2979(3) 0.9716(6) 0.0160(3) 0.0768(17) Uani 1 1 d .
H26A H 0.3568 0.9643 0.0132 0.092 Uiso 1 1 calc R
H26B H 0.2657 1.0324 -0.0206 0.092 Uiso 1 1 calc R
C27 C 0.5052(3) 0.4589(4) 0.3941(2) 0.0407(10) Uani 1 1 d .
H27A H 0.4674 0.5124 0.4119 0.049 Uiso 1 1 calc R
H27B H 0.5334 0.3979 0.4320 0.049 Uiso 1 1 calc R
C28 C 0.4537(3) 0.3934(4) 0.3235(2) 0.0430(10) Uani 1 1 d .
H28A H 0.4092 0.4484 0.2919 0.052 Uiso 1 1 calc R
H28B H 0.4262 0.3167 0.3332 0.052 Uiso 1 1 calc R
C29 C 0.5252(3) 0.3646(4) 0.2900(2) 0.0562(13) Uani 1 1 d .
H29A H 0.5537 0.2851 0.3085 0.067 Uiso 1 1 calc R
H29B H 0.5016 0.3603 0.2366 0.067 Uiso 1 1 calc R
C30 C 0.5881(3) 0.4725(4) 0.3137(3) 0.0566(13) Uani 1 1 d .
H30A H 0.6480 0.4419 0.3292 0.068 Uiso 1 1 calc R
H30B H 0.5805 0.5316 0.2734 0.068 Uiso 1 1 calc R

loop_
_atom_site_aniso_label
_atom_site_aniso_U_11
_atom_site_aniso_U_22
_atom_site_aniso_U_33
_atom_site_aniso_U_23
_atom_site_aniso_U_13
_atom_site_aniso_U_12
K1 0.0248(4) 0.0285(4) 0.0263(4) 0.0030(3) 0.0096(3) 0.0042(3)
K2 0.0336(5) 0.0269(4) 0.0250(4) 0.0022(3) 0.0149(3) 0.0019(3)
N1 0.0324(17) 0.0259(16) 0.0240(16) -0.0033(13) 0.0118(14) -0.0022(13)
N2 0.0176(14) 0.0230(15) 0.0220(15) -0.0017(12) 0.0079(12) -0.0018(12)
N3 0.0223(15) 0.0172(14) 0.0203(15) -0.0038(12) 0.0062(12) -0.0043(12)
N4 0.0241(16) 0.0310(17) 0.0251(16) 0.0006(13) 0.0059(13) -0.0057(13)
O1 0.0289(14) 0.0511(17) 0.0413(16) 0.0189(13) 0.0106(12) 0.0032(13)
O2 0.0322(15) 0.0543(18) 0.0305(15) -0.0003(13) 0.0083(12) -0.0142(13)
O3 0.0403(16) 0.0290(14) 0.0481(17) -0.0016(12) 0.0241(13) -0.0024(12)
C1 0.0206(18) 0.0194(17) 0.0232(18) 0.0010(14) 0.0054(15) -0.0013(14)
C2 0.0222(18) 0.0204(18) 0.030(2) 0.0035(15) 0.0127(16) 0.0032(14)
C3 0.031(2) 0.029(2) 0.0195(18) -0.0001(15) 0.0084(16) -0.0073(16)
C4 0.0211(18) 0.0277(19) 0.0226(19) -0.0008(15) 0.0074(15) -0.0024(15)
C5 0.0215(18) 0.0193(17) 0.0207(18) 0.0014(14) 0.0088(14) -0.0032(14)
C6 0.0242(18) 0.0201(18) 0.0247(19) 0.0039(15) 0.0092(15) -0.0008(14)
C7 0.0203(18) 0.0204(18) 0.0270(19) 0.0001(15) 0.0134(15) 0.0000(14)
C8 0.027(2) 0.027(2) 0.040(2) -0.0094(17) 0.0161(17) -0.0043(16)
C9 0.025(2) 0.035(2) 0.048(2) -0.0084(18) 0.0237(18) -0.0013(16)
C10 0.044(2) 0.033(2) 0.039(2) -0.0051(18) 0.029(2) -0.0014(18)
C11 0.036(2) 0.032(2) 0.026(2) -0.0056(16) 0.0183(17) -0.0024(17)
C12 0.0224(18) 0.0219(18) 0.0232(18) -0.0027(15) 0.0124(15) -0.0002(14)
C13 0.0274(19) 0.0208(18) 0.0227(18) 0.0040(15) 0.0063(15) 0.0054(15)
C14 0.0221(18) 0.0184(17) 0.0207(18) 0.0023(14) 0.0047(14) 0.0023(14)
C15 0.0252(19) 0.0244(19) 0.0260(19) -0.0027(15) 0.0068(16) -0.0021(15)
C16 0.0253(19) 0.0198(19) 0.030(2) -0.0008(15) 0.0018(16) -0.0050(15)
C17 0.0246(19) 0.029(2) 0.0217(18) -0.0013(15) 0.0082(15) 0.0012(16)
C18 0.0220(18) 0.0231(18) 0.0228(18) -0.0034(15) 0.0057(15) -0.0033(15)
C19 0.053(3) 0.055(3) 0.098(4) 0.012(3) 0.046(3) 0.009(2)
C20 0.040(3) 0.053(3) 0.079(4) 0.015(3) 0.016(2) -0.008(2)
C21 0.042(2) 0.038(2) 0.036(2) -0.0015(18) 0.0116(19) -0.0040(19)
C22 0.034(3) 0.076(4) 0.082(4) 0.048(3) 0.004(2) 0.001(2)
C23 0.037(2) 0.041(2) 0.058(3) -0.001(2) 0.013(2) -0.009(2)
C24 0.032(2) 0.041(2) 0.043(3) -0.002(2) -0.0002(19) -0.0010(19)
C25 0.046(3) 0.065(3) 0.050(3) -0.018(2) 0.007(2) 0.006(2)
C26 0.070(4) 0.119(5) 0.054(3) -0.026(3) 0.037(3) -0.043(3)
C27 0.046(2) 0.034(2) 0.049(3) 0.003(2) 0.024(2) -0.0056(19)
C28 0.043(2) 0.034(2) 0.043(3) 0.0113(19) 0.001(2) -0.0052(19)
C29 0.087(4) 0.043(3) 0.044(3) -0.007(2) 0.028(3) -0.010(3)
C30 0.071(3) 0.041(3) 0.075(3) -0.008(2) 0.049(3) 0.003(2)

loop_
_atom_type_symbol
_atom_type_description
_atom_type_scat_dispersion_real
_atom_type_scat_dispersion_imag
_atom_type_scat_source
C C 0.0033 0.0016 'International Tables Vol C Tables 4.2.6.8 and 6.1.1.4'
H H 0.0000 0.0000 'International Tables Vol C Tables 4.2.6.8 and 6.1.1.4'
N N 0.0061 0.0033 'International Tables Vol C Tables 4.2.6.8 and 6.1.1.4'
K K 0.2009 0.2494 'International Tables Vol C Tables 4.2.6.8 and 6.1.1.4'
O O 0.0106 0.0060 'International Tables Vol C Tables 4.2.6.8 and 6.1.1.4'

loop_
_geom_angle_atom_site_label_1
_geom_angle_atom_site_label_2
_geom_angle_atom_site_label_3
_geom_angle
_geom_angle_site_symmetry_1
_geom_angle_site_symmetry_3
O1 K1 O2 77.21(8) . .
O1 K1 N4 121.67(9) . 2
O2 K1 N4 86.04(8) . 2
O1 K1 N3 120.39(8) . .
O2 K1 N3 96.83(8) . .
N4 K1 N3 116.83(8) 2 .
O1 K1 N2 103.96(8) . .
O2 K1 N2 153.09(8) . .
N4 K1 N2 114.23(8) 2 .
N3 K1 N2 58.90(7) . .
O1 K1 C17 102.81(8) . 2
O2 K1 C17 72.63(8) . 2
N4 K1 C17 20.43(8) 2 2
N3 K1 C17 132.31(8) . 2
N2 K1 C17 131.43(8) . 2
O1 K1 K2 145.07(6) . .
O2 K1 K2 128.64(6) . .
N4 K1 K2 86.85(6) 2 .
N3 K1 K2 44.05(5) . .
N2 K1 K2 41.83(5) . .
C17 K1 K2 107.25(6) 2 .
O3 K2 N2 118.11(8) . .
O3 K2 N1 108.31(8) . 3_676
N2 K2 N1 132.40(8) . 3_676
O3 K2 N3 87.44(8) . .
N2 K2 N3 59.92(8) . .
N1 K2 N3 135.25(8) 3_676 .
O3 K2 C2 113.34(8) . 3_676
N2 K2 C2 118.45(8) . 3_676
N1 K2 C2 23.12(8) 3_676 3_676
N3 K2 C2 152.50(8) . 3_676
O3 K2 K1 131.16(6) . .
N2 K2 K1 43.86(6) . .
N1 K2 K1 109.48(6) 3_676 .
N3 K2 K1 43.76(5) . .
C2 K2 K1 113.66(6) 3_676 .
C2 N1 C3 113.3(3) . .
C2 N1 K2 104.2(2) . 3_676
C3 N1 K2 139.1(2) . 3_676
C7 N2 C6 123.0(3) . .
C7 N2 K2 101.30(19) . .
C6 N2 K2 105.3(2) . .
C7 N2 K1 99.12(19) . .
C6 N2 K1 127.4(2) . .
K2 N2 K1 94.31(8) . .
C12 N3 C13 122.4(3) . .
C12 N3 K1 94.04(19) . .
C13 N3 K1 115.4(2) . .
C12 N3 K2 103.36(19) . .
C13 N3 K2 122.2(2) . .
K1 N3 K2 92.19(8) . .
C17 N4 C16 113.8(3) . .
C17 N4 K1 113.4(2) . 2_545
C16 N4 K1 130.8(2) . 2_545
C19 O1 C22 105.7(3) . .
C19 O1 K1 137.7(2) . .
C22 O1 K1 116.5(2) . .
C26 O2 C23 105.6(3) . .
C26 O2 K1 129.3(3) . .
C23 O2 K1 116.8(2) . .
C27 O3 C30 108.9(3) . .
C27 O3 K2 107.3(2) . .
C30 O3 K2 124.5(2) . .
C2 C1 C5 121.3(3) . .
N1 C2 C1 126.0(3) . .
N1 C2 K2 52.70(16) . 3_676
C1 C2 K2 165.8(2) . 3_676
N1 C3 C4 125.3(3) . .
C3 C4 C5 121.2(3) . .
C6 C5 C1 125.3(3) . .
C6 C5 C4 121.9(3) . .
C1 C5 C4 112.8(3) . .
N2 C6 C5 120.7(3) . .
N2 C7 C12 119.0(3) . .
N2 C7 C8 121.2(3) . .
C12 C7 C8 119.6(3) . .
C7 C8 C9 114.2(3) . .
C10 C9 C8 108.9(3) . .
C9 C10 C11 109.5(3) . .
C12 C11 C10 113.5(3) . .
N3 C12 C7 119.2(3) . .
N3 C12 C11 121.0(3) . .
C7 C12 C11 119.8(3) . .
N3 C13 C14 121.9(3) . .
C13 C14 C18 124.9(3) . .
C13 C14 C15 121.7(3) . .
C18 C14 C15 113.4(3) . .
C16 C15 C14 120.9(3) . .
C15 C16 N4 125.3(3) . .
N4 C17 C18 125.8(3) . .
N4 C17 K1 46.16(17) . 2_545
C18 C17 K1 165.2(2) . 2_545
C17 C18 C14 120.8(3) . .
O1 C19 C20 107.9(4) . .
C19 C20 C21 104.1(3) . .
C22 C21 C20 104.5(3) . .
O1 C22 C21 107.9(3) . .
O2 C23 C24 108.7(3) . .
C23 C24 C25 104.1(3) . .
C24 C25 C26 102.8(3) . .
O2 C26 C25 105.7(4) . .
O3 C27 C28 104.7(3) . .
C27 C28 C29 101.2(3) . .
C30 C29 C28 104.5(3) . .
O3 C30 C29 106.5(3) . .

loop_
_geom_bond_atom_site_label_1
_geom_bond_atom_site_label_2
_geom_bond_distance
_geom_bond_site_symmetry_2
K1 O1 2.690(3) .
K1 O2 2.699(3) .
K1 N4 2.774(3) 2
K1 N3 2.796(3) .
K1 N2 2.807(3) .
K1 C17 3.530(3) 2
K1 K2 4.0398(11) .
K2 O3 2.632(3) .
K2 N2 2.702(3) .
K2 N1 2.734(3) 3_676
K2 N3 2.811(3) .
K2 C2 3.332(3) 3_676
N1 C2 1.349(4) .
N1 C3 1.362(4) .
N1 K2 2.734(3) 3_676
N2 C7 1.328(4) .
N2 C6 1.360(4) .
N3 C12 1.326(4) .
N3 C13 1.362(4) .
N4 C17 1.342(4) .
N4 C16 1.358(4) .
N4 K1 2.774(3) 2_545
O1 C19 1.386(5) .
O1 C22 1.426(5) .
O2 C26 1.411(5) .
O2 C23 1.414(4) .
O3 C27 1.430(4) .
O3 C30 1.443(5) .
C1 C2 1.360(4) .
C1 C5 1.421(4) .
C2 K2 3.332(3) 3_676
C3 C4 1.361(4) .
C4 C5 1.432(4) .
C5 C6 1.400(4) .
C7 C12 1.448(4) .
C7 C8 1.506(4) .
C8 C9 1.520(4) .
C9 C10 1.506(5) .
C10 C11 1.522(5) .
C11 C12 1.510(4) .
C13 C14 1.403(4) .
C14 C18 1.422(4) .
C14 C15 1.426(4) .
C15 C16 1.362(4) .
C17 C18 1.365(4) .
C17 K1 3.530(3) 2_545
C19 C20 1.492(6) .
C20 C21 1.497(5) .
C21 C22 1.494(5) .
C23 C24 1.503(5) .
C24 C25 1.511(6) .
C25 C26 1.514(6) .
C27 C28 1.510(5) .
C28 C29 1.516(6) .
C29 C30 1.498(6) .
